data_7051561
loop_
_publ_author_name
'Arnal-Herault, Carole'
'Barboiu, Mihail'
'Petit, Eddy'
'Michau, Mathieu'
'van der Lee, Arie'

_publ_section_title
;
 Cation--\p interaction: a case for macrocycle--cation \p-interaction
 by its ureidoarene counteranion
;
_journal_issue 12
_journal_name_full 'New Journal of Chemistry'
_journal_page_first 1535
_journal_paper_doi 10.1039/b509240j
_journal_volume 29
_journal_year 2005
_chemical_absolute_configuration ad
_chemical_formula_moiety 'C12 H24 I K O6, C15 H12 N3 O'
_chemical_formula_sum 'C27 H37 I K N3 O7'
_chemical_formula_weight 681.61
_space_group_IT_number 19
_symmetry_cell_setting orthorhombic
_symmetry_space_group_name_Hall 'P 2ac 2ab'
_symmetry_space_group_name_H-M 'P 21 21 21'
_atom_sites_solution_hydrogens geom
_atom_sites_solution_primary direct
_audit_creation_date 05-04-12
_audit_creation_method CRYSTALS_ver_12.80
_cell_angle_alpha 90
_cell_angle_beta 90
_cell_angle_gamma 90
_cell_formula_units_Z 4
_cell_length_a 8.7154(9)
_cell_length_b 10.7550(10)
_cell_length_c 32.742(3)
_cell_measurement_reflns_used 5348
_cell_measurement_temperature 173
_cell_measurement_theta_max 18
_cell_measurement_theta_min 2
_cell_volume 3069.0(5)
_computing_cell_refinement 'CrysAlis RED, (Oxford Diffraction, 2002)'
_computing_data_collection 'Xcalibur, (Oxford Diffraction, 2002)'
_computing_data_reduction 'CrysAlis RED, (Oxford Diffraction, 2002)'
_computing_molecular_graphics 'CAMERON (Watkin et al., 1996)'
_computing_publication_material 'CRYSTALS (Betteridge et al., 2003)'
_computing_structure_refinement 'CRYSTALS (Betteridge et al., 2003)'
_computing_structure_solution 'SIR2002 (Burla et al, 2003)'
_diffrn_ambient_temperature 173
_diffrn_measured_fraction_theta_full 0.996
_diffrn_measured_fraction_theta_max 0.947
_diffrn_measurement_device_type 'Oxford Diffraction XCALIBUR'
_diffrn_measurement_method \w
_diffrn_radiation_monochromator graphite
_diffrn_radiation_type 'Mo K\a'
_diffrn_radiation_wavelength 0.71073
_diffrn_reflns_av_R_equivalents 0.134
_diffrn_reflns_limit_h_max 12
_diffrn_reflns_limit_h_min -13
_diffrn_reflns_limit_k_max 15
_diffrn_reflns_limit_k_min -16
_diffrn_reflns_limit_l_max 48
_diffrn_reflns_limit_l_min -47
_diffrn_reflns_number 59415
_diffrn_reflns_theta_full 30.743
_diffrn_reflns_theta_max 32.361
_diffrn_reflns_theta_min 2.991
_diffrn_standards_decay_% 0
_diffrn_standards_interval_count '30 frames'
_diffrn_standards_interval_time '1 hour'
_diffrn_standards_number 0
_exptl_absorpt_coefficient_mu 1.225
_exptl_absorpt_correction_T_max 0.5762
_exptl_absorpt_correction_T_min 0.5420
_exptl_absorpt_correction_type none
_exptl_crystal_colour white
_exptl_crystal_density_diffrn 1.475
_exptl_crystal_description prism
_exptl_crystal_F_000 1392
_exptl_crystal_size_max 0.55
_exptl_crystal_size_mid 0.50
_exptl_crystal_size_min 0.45
_refine_diff_density_max 0.55
_refine_diff_density_min -0.83
_refine_ls_abs_structure_details 'Flack, 5841 Friedel-pairs'
_refine_ls_abs_structure_Flack 0.12(2)
_refine_ls_extinction_method None
_refine_ls_goodness_of_fit_ref 0.9194
_refine_ls_hydrogen_treatment mixed
_refine_ls_matrix_type full
_refine_ls_number_parameters 353
_refine_ls_number_reflns 4266
_refine_ls_number_restraints 0
_refine_ls_R_factor_all 0.0788
_refine_ls_R_factor_gt 0.0317
_refine_ls_shift/su_max 0.000826
_refine_ls_structure_factor_coef F
_refine_ls_weighting_details
;
Method, part 1, Chebychev polynomial, (Watkin, 1994, Prince, 1982)
[weight] = 1.0/[A~0~*T~0~(x)+A~1~*T~1~(x) ... +A~n-1~]*T~n-1~(x)]
where A~i~ are the Chebychev coefficients listed below and x= Fcalc/Fmax
Method = Robust Weighting (Prince, 1982)
W = [weight] * [1-(deltaF/6*sigmaF)^2^]^2^
A~i~ are:
-101. 175. -171. 89.9 -48.4
;
_refine_ls_weighting_scheme calc
_refine_ls_wR_factor_all 0.0387
_refine_ls_wR_factor_gt 0.0299
_refine_ls_wR_factor_ref 0.0299
_reflns_limit_h_max 13
_reflns_limit_h_min -12
_reflns_limit_k_max 16
_reflns_limit_k_min 0
_reflns_limit_l_max 48
_reflns_limit_l_min 0
_reflns_number_gt 4266
_reflns_number_total 10107
_reflns_threshold_expression I>2.00u(I)
_oxford_diffrn_Wilson_B_factor 0.00
_oxford_diffrn_Wilson_scale 0.00
_oxford_refine_ls_scale 3.158(3)
_oxford_structure_analysis_title vdlee51
_cod_data_source_file b509240j.txt
_cod_data_source_block CRYSTALS_cif_
_cod_depositor_comments
;
The following automatic conversions were performed:
'_symmetry_cell_setting' value 'Orthorhombic' changed to 'orthorhombic'
according to '/home/saulius/struct/CIF-dictionaries/cif_core.dic'
dictionary named 'cif_core.dic' version 2.4.1 from 2010-06-29.

Automatic conversion script
Id: cif_fix_enum 1527 2010-12-29 10:47:43Z saulius 
;
_cod_original_sg_symbol_H-M 'P 21 21 21 '
_cod_original_formula_sum 'C27 H37 I1 K1 N3 O7'
_cod_database_code 7051561

loop_
_symmetry_equiv_pos_as_xyz
x,y,z
x+1/2,-y+1/2,-z
-x,y+1/2,-z+1/2
-x+1/2,-y,z+1/2

loop_
_atom_site_label
_atom_site_type_symbol
_atom_site_fract_x
_atom_site_fract_y
_atom_site_fract_z
_atom_site_U_iso_or_equiv
_atom_site_occupancy
_atom_site_adp_type
_atom_site_refinement_flags_posn
_atom_site_refinement_flags_adp
_atom_site_refinement_flags_occupancy
_atom_site_disorder_assembly
_atom_site_disorder_group
_atom_site_attached_hydrogens
K1 K -0.03365(11) 0.74492(9) 0.12878(3) 0.0332 1.0000 Uani . . . . . .
I2 I 0.29299(4) 0.63867(3) 0.086423(9) 0.0465 1.0000 Uani . . . . . .
O3 O 0.0479(4) 0.6152(3) 0.19799(10) 0.0438 1.0000 Uani . . . . . .
C4 C -0.0397(8) 0.5094(5) 0.2102(2) 0.0559 1.0000 Uani . . . . . .
C5 C -0.0665(7) 0.4316(5) 0.1730(2) 0.0622 1.0000 Uani . . . . . .
O6 O -0.1573(4) 0.5008(3) 0.14448(12) 0.0496 1.0000 Uani . . . . . .
C7 C -0.1760(7) 0.4357(6) 0.1066(2) 0.0699 1.0000 Uani . . . . . .
C8 C -0.2701(7) 0.5113(6) 0.0786(2) 0.0766 1.0000 Uani . . . . . .
O9 O -0.1914(4) 0.6235(4) 0.06913(11) 0.0564 1.0000 Uani . . . . . .
C10 C -0.2700(8) 0.6967(7) 0.03944(17) 0.0696 1.0000 Uani . . . . . .
C11 C -0.1792(8) 0.8091(6) 0.03028(17) 0.0677 1.0000 Uani . . . . . .
O12 O -0.1698(4) 0.8831(4) 0.06606(9) 0.0545 1.0000 Uani . . . . . .
C13 C -0.0977(8) 0.9988(6) 0.05807(19) 0.0666 1.0000 Uani . . . . . .
C14 C -0.0820(8) 1.0675(5) 0.09717(18) 0.0590 1.0000 Uani . . . . . .
O15 O 0.0222(4) 0.9999(3) 0.12191(11) 0.0438 1.0000 Uani . . . . . .
C16 C 0.0582(7) 1.0606(5) 0.15925(18) 0.0515 1.0000 Uani . . . . . .
C17 C 0.1695(6) 0.9822(5) 0.18199(17) 0.0469 1.0000 Uani . . . . . .
O18 O 0.0917(3) 0.8747(3) 0.19601(9) 0.0378 1.0000 Uani . . . . . .
C19 C 0.1897(6) 0.7918(5) 0.21692(14) 0.0435 1.0000 Uani . . . . . .
C20 C 0.0968(6) 0.6870(5) 0.23225(15) 0.0465 1.0000 Uani . . . . . .
C21 C 0.4733(7) 0.2586(6) 0.03147(15) 0.0482 1.0000 Uani . . . . . .
C22 C 0.5176(7) 0.1808(6) 0.00074(18) 0.0575 1.0000 Uani . . . . . .
C23 C 0.5033(8) 0.0525(6) 0.00596(17) 0.0595 1.0000 Uani . . . . . .
C24 C 0.4379(9) 0.0097(6) 0.04135(18) 0.0606 1.0000 Uani . . . . . .
C25 C 0.3936(7) 0.0866(5) 0.07206(16) 0.0484 1.0000 Uani . . . . . .
C26 C 0.4088(6) 0.2147(5) 0.06717(14) 0.0399 1.0000 Uani . . . . . .
N27 N 0.3625(5) 0.3018(4) 0.09711(11) 0.0443 1.0000 Uani . . . . . .
C28 C 0.3840(6) 0.2870(4) 0.13854(13) 0.0360 1.0000 Uani . . . . . .
O29 O 0.4280(4) 0.1921(3) 0.15473(10) 0.0447 1.0000 Uani . . . . . .
N30 N 0.3436(5) 0.3928(3) 0.15963(10) 0.0386 1.0000 Uani . . . . . .
C31 C 0.3699(5) 0.4104(4) 0.20210(13) 0.0318 1.0000 Uani . . . . . .
C32 C 0.4353(6) 0.5239(5) 0.21348(15) 0.0380 1.0000 Uani . . . . . .
C33 C 0.4554(5) 0.5530(4) 0.25448(14) 0.0360 1.0000 Uani . . . . . .
C34 C 0.4117(5) 0.4646(4) 0.28344(14) 0.0309 1.0000 Uani . . . . . .
C35 C 0.3481(4) 0.3508(4) 0.27218(11) 0.0281 1.0000 Uani . . . . . .
C36 C 0.3236(5) 0.3246(4) 0.23048(13) 0.0328 1.0000 Uani . . . . . .
C37 C 0.3251(5) 0.2833(4) 0.30955(13) 0.0360 1.0000 Uani . . . . . .
C38 C 0.3721(5) 0.3579(5) 0.34062(13) 0.0390 1.0000 Uani . . . . . .
N39 N 0.4231(5) 0.4693(4) 0.32508(12) 0.0377 1.0000 Uani . . . . . .
H40 H 0.4193 -0.0814 0.0446 0.0669 1.0000 Uiso R . . . . .
H42 H 0.4679 0.5840 0.1919 0.0442 1.0000 Uiso R . . . . .
H43 H 0.2694 0.7594 0.1977 0.0572 1.0000 Uiso R . . . . .
H44 H 0.2409 0.8360 0.2401 0.0572 1.0000 Uiso R . . . . .
H45 H 0.1021 1.1449 0.1539 0.0592 1.0000 Uiso R . . . . .
H46 H -0.0367 1.0688 0.1762 0.0592 1.0000 Uiso R . . . . .
H47 H 0.3674 0.3370 0.3704 0.0475 1.0000 Uiso R . . . . .
H48 H 0.2736 0.2452 0.2218 0.0380 1.0000 Uiso R . . . . .
H49 H 0.4872 0.3503 0.0281 0.0564 1.0000 Uiso R . . . . .
H50 H 0.5415 -0.0066 -0.0153 0.0693 1.0000 Uiso R . . . . .
H51 H -0.0429 1.1536 0.0924 0.0669 1.0000 Uiso R . . . . .
H52 H -0.1848 1.0716 0.1107 0.0669 1.0000 Uiso R . . . . .
H53 H 0.0059 0.7199 0.2474 0.0544 1.0000 Uiso R . . . . .
H54 H 0.1592 0.6332 0.2508 0.0544 1.0000 Uiso R . . . . .
H55 H -0.1408 0.5363 0.2217 0.0701 1.0000 Uiso R . . . . .
H56 H 0.0180 0.4612 0.2313 0.0701 1.0000 Uiso R . . . . .
H57 H -0.2278 0.3544 0.1120 0.0872 1.0000 Uiso R . . . . .
H58 H -0.0738 0.4206 0.0936 0.0872 1.0000 Uiso R . . . . .
H59 H 0.4998 0.6346 0.2631 0.0446 1.0000 Uiso R . . . . .
H60 H -0.2304 0.8575 0.0080 0.0830 1.0000 Uiso R . . . . .
H61 H -0.0743 0.7835 0.0211 0.0830 1.0000 Uiso R . . . . .
H62 H 0.5600 0.2144 -0.0254 0.0659 1.0000 Uiso R . . . . .
H63 H -0.2930 0.4644 0.0529 0.0939 1.0000 Uiso R . . . . .
H64 H -0.3685 0.5323 0.0928 0.0939 1.0000 Uiso R . . . . .
H65 H -0.2859 0.6464 0.0141 0.0869 1.0000 Uiso R . . . . .
H66 H -0.3718 0.7224 0.0507 0.0869 1.0000 Uiso R . . . . .
H67 H -0.1588 1.0480 0.0379 0.0776 1.0000 Uiso R . . . . .
H68 H 0.0074 0.9834 0.0469 0.0776 1.0000 Uiso R . . . . .
H69 H 0.0345 0.4106 0.1602 0.0713 1.0000 Uiso R . . . . .
H70 H -0.1213 0.3533 0.1806 0.0713 1.0000 Uiso R . . . . .
H71 H 0.2523 0.9566 0.1626 0.0553 1.0000 Uiso R . . . . .
H72 H 0.2158 1.0290 0.2053 0.0553 1.0000 Uiso R . . . . .
H73 H 0.3530 0.0520 0.0983 0.0554 1.0000 Uiso R . . . . .
H74 H 0.3429 0.3802 0.0835 0.0500 1.0000 Uiso R . . . . .
H76 H 0.3306 0.4608 0.1405 0.0500 1.0000 Uiso R . . . . .
H77 H 0.2824 0.1969 0.3125 0.0633 1.0000 Uiso R . . . . .
H391 H 0.4589 0.5357 0.3400 0.0456 1.0000 Uiso . . . . . .

loop_
_atom_site_aniso_label
_atom_site_aniso_U_11
_atom_site_aniso_U_22
_atom_site_aniso_U_33
_atom_site_aniso_U_23
_atom_site_aniso_U_13
_atom_site_aniso_U_12
K1 0.0356(5) 0.0335(5) 0.0305(4) 0.0008(4) 0.0025(4) 0.0039(4)
I2 0.04754(16) 0.05614(18) 0.03595(13) 0.01444(16) 0.01187(16) 0.01725(17)
O3 0.0518(19) 0.041(2) 0.0388(17) 0.0142(14) 0.0072(15) 0.0044(15)
C4 0.056(3) 0.034(3) 0.077(4) 0.027(3) 0.014(3) 0.009(3)
C5 0.057(4) 0.031(3) 0.099(5) 0.013(3) 0.014(3) 0.008(3)
O6 0.0391(19) 0.0366(19) 0.073(3) -0.0061(17) 0.0093(16) 0.0016(15)
C7 0.055(4) 0.051(3) 0.104(5) -0.026(3) -0.005(3) 0.003(3)
C8 0.051(4) 0.069(4) 0.110(6) -0.037(4) -0.015(4) -0.005(3)
O9 0.0370(18) 0.074(3) 0.0584(19) -0.0225(19) -0.0122(16) 0.007(2)
C10 0.052(4) 0.114(6) 0.043(3) -0.024(3) -0.010(3) 0.009(4)
C11 0.066(5) 0.100(5) 0.037(3) -0.004(3) -0.007(3) 0.008(4)
O12 0.061(2) 0.074(3) 0.0285(15) 0.0148(16) 0.0041(14) 0.007(2)
C13 0.067(4) 0.084(5) 0.049(3) 0.036(3) 0.001(3) 0.000(4)
C14 0.066(4) 0.045(3) 0.065(4) 0.024(3) 0.005(3) 0.011(3)
O15 0.049(2) 0.0366(18) 0.0461(19) 0.0089(15) 0.0075(16) 0.0050(16)
C16 0.064(4) 0.030(3) 0.061(3) -0.003(2) 0.006(3) -0.007(2)
C17 0.048(3) 0.041(3) 0.051(3) -0.003(2) 0.001(2) -0.010(2)
O18 0.0348(16) 0.0377(18) 0.0409(16) -0.0038(15) 0.0017(12) 0.0014(15)
C19 0.039(3) 0.058(3) 0.033(2) 0.001(2) -0.002(2) 0.014(2)
C20 0.041(3) 0.062(3) 0.036(3) 0.013(2) 0.005(2) 0.012(2)
C21 0.061(3) 0.051(3) 0.033(2) 0.001(2) -0.007(2) -0.005(3)
C22 0.061(4) 0.072(4) 0.039(3) -0.005(3) 0.007(3) -0.006(3)
C23 0.079(5) 0.065(4) 0.035(3) -0.013(3) -0.008(3) 0.015(3)
C24 0.089(5) 0.045(3) 0.048(3) -0.002(3) -0.007(3) 0.009(3)
C25 0.071(4) 0.037(3) 0.037(2) 0.004(2) 0.002(2) 0.000(3)
C26 0.045(3) 0.042(3) 0.033(2) -0.004(2) -0.006(2) 0.002(2)
N27 0.064(3) 0.038(2) 0.031(2) 0.0064(16) -0.0012(18) 0.011(2)
C28 0.047(3) 0.030(2) 0.031(2) 0.0020(18) -0.0025(19) -0.003(2)
O29 0.070(2) 0.0315(17) 0.0325(17) 0.0023(14) -0.0022(16) 0.0113(16)
N30 0.057(3) 0.034(2) 0.0249(17) 0.0034(15) -0.0026(15) 0.0043(16)
C31 0.030(2) 0.032(2) 0.034(2) -0.0027(17) -0.0006(18) 0.0075(18)
C32 0.040(3) 0.034(3) 0.040(3) 0.003(2) 0.002(2) 0.006(2)
C33 0.034(2) 0.027(2) 0.047(3) -0.0002(19) -0.006(2) 0.0027(18)
C34 0.025(2) 0.032(2) 0.036(2) -0.0028(18) 0.0043(17) 0.0019(18)
C35 0.0262(17) 0.032(2) 0.0261(17) -0.0017(18) 0.0057(14) -0.0003(18)
C36 0.033(3) 0.027(2) 0.039(2) -0.0043(16) 0.0033(17) -0.0013(16)
C37 0.034(3) 0.036(2) 0.038(2) -0.0051(18) 0.0076(18) -0.0085(18)
C38 0.034(2) 0.045(3) 0.038(2) -0.001(2) 0.0062(17) -0.004(2)
N39 0.037(2) 0.038(2) 0.038(2) -0.0075(17) -0.0015(16) -0.0017(18)

loop_
_atom_type_symbol
_atom_type_scat_dispersion_real
_atom_type_scat_dispersion_imag
_atom_type_scat_Cromer_Mann_a1
_atom_type_scat_Cromer_Mann_b1
_atom_type_scat_Cromer_Mann_a2
_atom_type_scat_Cromer_Mann_b2
_atom_type_scat_Cromer_Mann_a3
_atom_type_scat_Cromer_Mann_b3
_atom_type_scat_Cromer_Mann_a4
_atom_type_scat_Cromer_Mann_b4
_atom_type_scat_Cromer_Mann_c
_atom_type_scat_source
C 0.0033 0.0016 2.3100 20.8439 1.0200 10.2075 1.5886 0.5687 0.8650 51.6512 0.2156 'International Tables Vol C 4.2.6.8 and 6.1.1.4'
H 0.0000 0.0000 0.4930 10.5109 0.3229 26.1257 0.1402 3.1424 0.0408 57.7998 0.0030 'International Tables Vol C 4.2.6.8 and 6.1.1.4'
N 0.0061 0.0033 12.2126 0.0057 3.1322 9.8933 2.0125 28.9975 1.1663 0.5826 -11.5290 'International Tables Vol C 4.2.6.8 and 6.1.1.4'
O 0.0106 0.0060 3.0485 13.2771 2.2868 5.7011 1.5463 0.3239 0.8670 32.9089 0.2508 'International Tables Vol C 4.2.6.8 and 6.1.1.4'
K 0.2009 0.2494 8.2186 12.7949 7.4398 0.7748 1.0519 213.1870 0.8659 41.6841 1.4228 'International Tables Vol C 4.2.6.8 and 6.1.1.4'
I -0.4742 1.8119 20.1472 4.3470 18.9949 0.3814 7.5138 27.7660 2.2735 66.8776 4.0712 'International Tables Vol C 4.2.6.8 and 6.1.1.4'

loop_
_geom_angle_atom_site_label_1
_geom_angle_site_symmetry_1
_geom_angle_atom_site_label_2
_geom_angle_site_symmetry_2
_geom_angle_atom_site_label_3
_geom_angle_site_symmetry_3
_geom_angle
_geom_angle_publ_flag
C4 . O3 . C20 . 111.7(4) yes
O3 . C4 . C5 . 107.5(5) yes
O3 . C4 . H55 . 110.3 no
C5 . C4 . H55 . 109.2 no
O3 . C4 . H56 . 109.8 no
C5 . C4 . H56 . 110.6 no
H55 . C4 . H56 . 109.5 no
C4 . C5 . O6 . 109.1(4) yes
C4 . C5 . H69 . 109.2 no
O6 . C5 . H69 . 109.3 no
C4 . C5 . H70 . 110.0 no
O6 . C5 . H70 . 109.7 no
H69 . C5 . H70 . 109.5 no
C5 . O6 . C7 . 111.9(4) yes
O6 . C7 . C8 . 109.4(5) yes
O6 . C7 . H57 . 109.1 no
C8 . C7 . H57 . 109.9 no
O6 . C7 . H58 . 110.3 no
C8 . C7 . H58 . 108.7 no
H57 . C7 . H58 . 109.5 no
C7 . C8 . O9 . 109.5(5) yes
C7 . C8 . H63 . 110.8 no
O9 . C8 . H63 . 109.9 no
C7 . C8 . H64 . 108.2 no
O9 . C8 . H64 . 108.8 no
H63 . C8 . H64 . 109.5 no
C8 . O9 . C10 . 112.7(5) yes
O9 . C10 . C11 . 109.5(5) yes
O9 . C10 . H65 . 109.5 no
C11 . C10 . H65 . 110.4 no
O9 . C10 . H66 . 109.0 no
C11 . C10 . H66 . 109.0 no
H65 . C10 . H66 . 109.4 no
C10 . C11 . O12 . 108.8(5) yes
C10 . C11 . H60 . 109.6 no
O12 . C11 . H60 . 109.5 no
C10 . C11 . H61 . 109.0 no
O12 . C11 . H61 . 110.4 no
H60 . C11 . H61 . 109.5 no
C11 . O12 . C13 . 111.5(4) yes
O12 . C13 . C14 . 108.6(5) yes
O12 . C13 . H67 . 110.5 no
C14 . C13 . H67 . 110.9 no
O12 . C13 . H68 . 109.1 no
C14 . C13 . H68 . 108.3 no
H67 . C13 . H68 . 109.5 no
C13 . C14 . O15 . 107.3(5) yes
C13 . C14 . H51 . 111.0 no
O15 . C14 . H51 . 110.2 no
C13 . C14 . H52 . 108.7 no
O15 . C14 . H52 . 110.1 no
H51 . C14 . H52 . 109.5 no
C14 . O15 . C16 . 113.4(4) yes
O15 . C16 . C17 . 108.4(4) yes
O15 . C16 . H45 . 110.4 no
C17 . C16 . H45 . 110.7 no
O15 . C16 . H46 . 109.7 no
C17 . C16 . H46 . 108.1 no
H45 . C16 . H46 . 109.5 no
C16 . C17 . O18 . 108.3(4) yes
C16 . C17 . H71 . 108.0 no
O18 . C17 . H71 . 109.0 no
C16 . C17 . H72 . 111.2 no
O18 . C17 . H72 . 110.8 no
H71 . C17 . H72 . 109.4 no
C17 . O18 . C19 . 112.6(4) yes
O18 . C19 . C20 . 108.4(4) yes
O18 . C19 . H43 . 109.5 no
C20 . C19 . H43 . 109.3 no
O18 . C19 . H44 . 109.7 no
C20 . C19 . H44 . 110.5 no
H43 . C19 . H44 . 109.4 no
C19 . C20 . O3 . 108.0(4) yes
C19 . C20 . H53 . 109.5 no
O3 . C20 . H53 . 110.2 no
C19 . C20 . H54 . 110.5 no
O3 . C20 . H54 . 109.1 no
H53 . C20 . H54 . 109.5 no
C22 . C21 . C26 . 122.0(5) yes
C22 . C21 . H49 . 119.3 no
C26 . C21 . H49 . 118.7 no
C21 . C22 . C23 . 119.4(6) yes
C21 . C22 . H62 . 121.0 no
C23 . C22 . H62 . 119.6 no
C22 . C23 . C24 . 118.2(6) yes
C22 . C23 . H50 . 120.9 no
C24 . C23 . H50 . 120.9 no
C23 . C24 . C25 . 122.7(6) yes
C23 . C24 . H40 . 119.0 no
C25 . C24 . H40 . 118.2 no
C24 . C25 . C26 . 119.3(5) yes
C24 . C25 . H73 . 120.7 no
C26 . C25 . H73 . 120.0 no
C25 . C26 . C21 . 118.3(5) yes
C25 . C26 . N27 . 123.2(5) yes
C21 . C26 . N27 . 118.5(5) yes
C26 . N27 . C28 . 124.5(4) yes
C26 . N27 . H74 . 107.9 no
C28 . N27 . H74 . 125.2 no
N27 . C28 . O29 . 124.8(4) yes
N27 . C28 . N30 . 111.3(4) yes
O29 . C28 . N30 . 123.9(4) yes
C28 . N30 . C31 . 123.9(4) yes
C28 . N30 . H76 . 109.3 no
C31 . N30 . H76 . 123.4 no
N30 . C31 . C32 . 116.3(4) yes
N30 . C31 . C36 . 121.8(4) yes
C32 . C31 . C36 . 121.8(4) yes
C31 . C32 . C33 . 120.4(4) yes
C31 . C32 . H42 . 119.5 no
C33 . C32 . H42 . 120.2 no
C32 . C33 . C34 . 118.0(4) yes
C32 . C33 . H59 . 121.3 no
C34 . C33 . H59 . 120.7 no
C33 . C34 . C35 . 121.8(4) yes
C33 . C34 . N39 . 129.2(4) yes
C35 . C34 . N39 . 108.9(4) yes
C34 . C35 . C36 . 119.5(4) yes
C34 . C35 . C37 . 105.9(4) yes
C36 . C35 . C37 . 134.6(4) yes
C35 . C36 . C31 . 118.5(4) yes
C35 . C36 . H48 . 120.7 no
C31 . C36 . H48 . 120.7 no
C35 . C37 . C38 . 107.3(4) yes
C35 . C37 . H77 . 126.9 no
C38 . C37 . H77 . 125.8 no
C37 . C38 . N39 . 109.6(4) yes
C37 . C38 . H47 . 125.7 no
N39 . C38 . H47 . 124.7 no
C38 . N39 . C34 . 108.3(4) yes
C38 . N39 . H391 . 126.1 no
C34 . N39 . H391 . 125.7 no

loop_
_geom_bond_atom_site_label_1
_geom_bond_site_symmetry_1
_geom_bond_atom_site_label_2
_geom_bond_site_symmetry_2
_geom_bond_distance
_geom_bond_publ_flag
K1 . I2 . 3.3665(10) yes
O3 . C4 . 1.427(6) yes
O3 . C20 . 1.427(6) yes
C4 . C5 . 1.497(9) yes
C4 . H55 . 1.000 no
C4 . H56 . 1.000 no
C5 . O6 . 1.432(7) yes
C5 . H69 . 1.001 no
C5 . H70 . 1.000 no
O6 . C7 . 1.433(7) yes
C7 . C8 . 1.475(9) yes
C7 . H57 . 1.000 no
C7 . H58 . 1.001 no
C8 . O9 . 1.422(8) yes
C8 . H63 . 1.000 no
C8 . H64 . 1.001 no
O9 . C10 . 1.426(7) yes
C10 . C11 . 1.475(9) yes
C10 . H65 . 1.000 no
C10 . H66 . 1.000 no
C11 . O12 . 1.419(7) yes
C11 . H60 . 1.000 no
C11 . H61 . 1.001 no
O12 . C13 . 1.418(7) yes
C13 . C14 . 1.484(9) yes
C13 . H67 . 1.000 no
C13 . H68 . 1.001 no
C14 . O15 . 1.417(6) yes
C14 . H51 . 1.000 no
C14 . H52 . 1.001 no
O15 . C16 . 1.421(6) yes
C16 . C17 . 1.485(8) yes
C16 . H45 . 1.000 no
C16 . H46 . 1.001 no
C17 . O18 . 1.417(6) yes
C17 . H71 . 1.000 no
C17 . H72 . 1.000 no
O18 . C19 . 1.411(6) yes
C19 . C20 . 1.476(7) yes
C19 . H43 . 1.000 no
C19 . H44 . 1.000 no
C20 . H53 . 1.000 no
C20 . H54 . 1.000 no
C21 . C22 . 1.364(8) yes
C21 . C26 . 1.380(7) yes
C21 . H49 . 1.000 no
C22 . C23 . 1.396(9) yes
C22 . H62 . 1.000 no
C23 . C24 . 1.371(9) yes
C23 . H50 . 1.000 no
C24 . C25 . 1.357(8) yes
C24 . H40 . 1.000 no
C25 . C26 . 1.394(7) yes
C25 . H73 . 1.000 no
C26 . N27 . 1.414(6) yes
N27 . C28 . 1.379(6) yes
N27 . H74 . 0.969 no
C28 . O29 . 1.212(5) yes
C28 . N30 . 1.378(6) yes
N30 . C31 . 1.422(5) yes
N30 . H76 . 0.968 no
C31 . C32 . 1.398(7) yes
C31 . C36 . 1.370(6) yes
C32 . C33 . 1.389(7) yes
C32 . H42 . 1.000 no
C33 . C34 . 1.395(6) yes
C33 . H59 . 1.000 no
C34 . C35 . 1.393(6) yes
C34 . N39 . 1.368(6) yes
C35 . C36 . 1.410(6) yes
C35 . C37 . 1.437(6) yes
C36 . H48 . 1.000 no
C37 . C38 . 1.359(6) yes
C37 . H77 . 1.005 no
C38 . N39 . 1.375(7) yes
C38 . H47 . 1.000 no
N39 . H391 . 0.921 no

loop_
_geom_hbond_atom_site_label_D
_geom_hbond_site_symmetry_D
_geom_hbond_atom_site_label_H
_geom_hbond_site_symmetry_H
_geom_hbond_atom_site_label_A
_geom_hbond_site_symmetry_A
_geom_hbond_angle_DHA
_geom_hbond_distance_DH
_geom_hbond_distance_HA
_geom_hbond_distance_DA
_geom_hbond_publ_flag
N39 . H391 . O29 3_655 152.1 0.921 1.957 2.805 yes

loop_
_cod_related_entry_id
_cod_related_entry_database
_cod_related_entry_code
1 ChemSpider 21141803
